data_4116134
loop_
_publ_author_name
'Eiji Shirakawa'
'Yoshiaki Nakao'
'Hiroto Yoshida'
'Tamejiro Hiyama'

_publ_contact_author_address
;
Graduate School of Materials Science, Japan Advanced Institute of Science and 
Technology, Asahidai, Tatsunokuchi, Ishikawa 923-1292, Japan
;
_publ_contact_author_email ' shira@jaist.ac.jp '
_publ_contact_author_fax ' +81-761-51-1635 '
_publ_contact_author_name ' Eiji  Shirakawa'
_publ_contact_author_phone ' +81-761-51-1631 '
_publ_section_title
;
 Nickel-Catalyzed Acylstannylation of 1,3-Dienes: Synthesis and Reaction
 of \e-Oxoallylstannanes
;
_journal_name_full 'Journal of the American Chemical Society'
_journal_page_first 9030
_journal_page_last 9031
_journal_paper_doi 10.1021/ja0020409
_journal_volume 122
_journal_year 2000
_chemical_formula_moiety 'C21 H24 O2 '
_chemical_formula_sum 'C21 H24 O2'
_chemical_formula_weight 308.42
_space_group_IT_number 61
_symmetry_cell_setting orthorhombic
_symmetry_Int_Tables_number 61
_symmetry_space_group_name_Hall '-P 2ac 2ab'
_symmetry_space_group_name_H-M 'P b c a'
_cell_angle_alpha 90
_cell_angle_beta 90
_cell_angle_gamma 90
_cell_formula_units_Z 8
_cell_length_a 23.807(5)
_cell_length_b 13.334(4)
_cell_length_c 11.354(6)
_cell_measurement_reflns_used 20
_cell_measurement_temperature 296.2
_cell_measurement_theta_max 10.8
_cell_measurement_theta_min 9.4
_cell_volume 3604(2)
_diffrn_ambient_temperature 296.2
_diffrn_measurement_device AFC7R
_diffrn_measurement_method \w-2\q
_diffrn_orient_matrix_UB_11 0.03442
_diffrn_orient_matrix_UB_12 -0.01693
_diffrn_orient_matrix_UB_13 0.04639
_diffrn_orient_matrix_UB_21 0.02406
_diffrn_orient_matrix_UB_22 0.02208
_diffrn_orient_matrix_UB_23 -0.06738
_diffrn_orient_matrix_UB_31 0.00074
_diffrn_orient_matrix_UB_32 0.06964
_diffrn_orient_matrix_UB_33 0.03264
_diffrn_radiation_detector 'scintillation counter'
_diffrn_radiation_monochromator graphite
_diffrn_radiation_source 'X-ray tube'
_diffrn_radiation_type 'Mo K\a'
_diffrn_radiation_wavelength 0.7107
_diffrn_reflns_av_R_equivalents 0.00000
_diffrn_reflns_av_sigmaI/netI 0.198
_diffrn_reflns_limit_h_max 30
_diffrn_reflns_limit_h_min 0
_diffrn_reflns_limit_k_max 17
_diffrn_reflns_limit_k_min 0
_diffrn_reflns_limit_l_max 0
_diffrn_reflns_limit_l_min -14
_diffrn_reflns_number 4635
_diffrn_reflns_reduction_process 'Lp corrections applied'
_diffrn_reflns_theta_max 27.49
_diffrn_reflns_theta_min 2.51
_diffrn_standards_decay_% 0.11
_diffrn_standards_interval_count 150
_diffrn_standards_number 3
_exptl_absorpt_coefficient_mu 0.071
_exptl_crystal_colour colorless
_exptl_crystal_density_diffrn 1.137
_exptl_crystal_description prismatic
_exptl_crystal_F_000 1328.00
_exptl_crystal_size_max 0.60
_exptl_crystal_size_mid 0.45
_exptl_crystal_size_min 0.30
_refine_diff_density_max 0.14
_refine_diff_density_min -0.14
_refine_ls_extinction_method none
_refine_ls_goodness_of_fit_ref 1.780
_refine_ls_hydrogen_treatment refall
_refine_ls_matrix_type full
_refine_ls_number_constraints 0
_refine_ls_number_parameters 304
_refine_ls_number_reflns 1183
_refine_ls_number_restraints 0
_refine_ls_R_factor_gt 0.0430
_refine_ls_shift/su_max 0.2300
_refine_ls_shift/su_mean 0.0117
_refine_ls_structure_factor_coef F
_refine_ls_weighting_details 'w = 1/[\s^2^(Fo) + 0.00000|Fo|^2^]'
_refine_ls_weighting_scheme sigma
_refine_ls_wR_factor_ref 0.0260
_reflns_number_gt 1183
_reflns_number_total 4635
_reflns_threshold_expression I>3.00\s(I)
_cod_data_source_file ja0020409.cif
_cod_data_source_block global
_cod_original_sg_symbol_H-M 'P b c a '
_cod_original_formula_sum 'C21 H24 O2 '
_cod_database_code 4116134

loop_
_symmetry_equiv_pos_as_xyz
'   +x,   +y,   +z'
'1/2+x,1/2-y,   -z'
'   -x,1/2+y,1/2-z'
'1/2-x,   -y,1/2+z'
'   -x,   -y,   -z'
'1/2-x,1/2+y,   +z'
'   +x,1/2-y,1/2+z'
'1/2+x,   +y,1/2-z'

loop_
_atom_site_label
_atom_site_fract_x
_atom_site_fract_y
_atom_site_fract_z
_atom_site_U_iso_or_equiv
_atom_site_occupancy
_atom_site_adp_type
_atom_site_calc_flag
O(1) 0.44934(8) 0.5016(2) -0.1722(2) 0.0659(8) 1.000 Uani d
O(2) 0.46414(8) 0.2505(2) 0.1388(2) 0.0788(8) 1.000 Uani d
C(1) 0.4753(1) 0.3310(3) -0.0478(4) 0.053(1) 1.000 Uani d
C(2) 0.4138(1) 0.3684(2) -0.0503(3) 0.046(1) 1.000 Uani d
C(3) 0.4077(1) 0.4244(2) -0.1714(3) 0.053(1) 1.000 Uani d
C(4) 0.3501(1) 0.4663(3) -0.1985(3) 0.053(1) 1.000 Uani d
C(5) 0.3137(2) 0.4109(3) -0.2674(3) 0.074(1) 1.000 Uani d
C(6) 0.2610(2) 0.4496(4) -0.2940(4) 0.094(2) 1.000 Uani d
C(7) 0.2447(2) 0.5407(4) -0.2545(4) 0.091(2) 1.000 Uani d
C(8) 0.2801(2) 0.5969(3) -0.1882(4) 0.084(2) 1.000 Uani d
C(9) 0.3333(2) 0.5597(3) -0.1602(3) 0.068(1) 1.000 Uani d
C(10) 0.4939(1) 0.2674(2) 0.0552(3) 0.055(1) 1.000 Uani d
C(11) 0.5524(1) 0.2255(2) 0.0507(3) 0.053(1) 1.000 Uani d
C(12) 0.5680(2) 0.1591(3) 0.1377(4) 0.075(1) 1.000 Uani d
C(13) 0.6211(2) 0.1172(3) 0.1371(4) 0.096(2) 1.000 Uani d
C(14) 0.6588(2) 0.1403(3) 0.0508(5) 0.092(2) 1.000 Uani d
C(15) 0.6445(2) 0.2060(3) -0.0363(4) 0.080(2) 1.000 Uani d
C(16) 0.5910(1) 0.2494(3) -0.0358(3) 0.063(1) 1.000 Uani d
C(17) 0.3723(1) 0.2814(2) -0.0472(3) 0.052(1) 1.000 Uani d
C(18) 0.3876(2) 0.1881(3) -0.1103(4) 0.089(2) 1.000 Uani d
C(19) 0.3218(2) 0.2904(3) 0.0047(4) 0.077(2) 1.000 Uani d
C(20) 0.4045(2) 0.4423(3) 0.0509(4) 0.061(1) 1.000 Uani d
C(21) 0.4591(2) 0.5420(4) -0.2861(5) 0.095(2) 1.000 Uani d
H(1) 0.4835(9) 0.295(2) -0.119(2) 0.038(9) 1.000 Uiso d
H(2) 0.4979(9) 0.388(2) -0.044(2) 0.032(8) 1.000 Uiso d
H(3) 0.4167(8) 0.377(1) -0.237(2) 0.020(7) 1.000 Uiso d
H(4) 0.327(1) 0.340(2) -0.298(2) 0.09(1) 1.000 Uiso d
H(5) 0.239(1) 0.405(2) -0.347(2) 0.10(1) 1.000 Uiso d
H(6) 0.206(1) 0.570(2) -0.277(3) 0.13(1) 1.000 Uiso d
H(7) 0.273(1) 0.665(2) -0.159(3) 0.09(1) 1.000 Uiso d
H(8) 0.360(1) 0.601(2) -0.114(2) 0.08(1) 1.000 Uiso d
H(9) 0.538(1) 0.139(2) 0.201(2) 0.08(1) 1.000 Uiso d
H(10) 0.628(1) 0.071(2) 0.198(2) 0.09(1) 1.000 Uiso d
H(11) 0.697(1) 0.111(2) 0.041(3) 0.11(1) 1.000 Uiso d
H(12) 0.667(1) 0.226(2) -0.102(2) 0.10(1) 1.000 Uiso d
H(13) 0.5807(9) 0.296(2) -0.102(2) 0.046(9) 1.000 Uiso d
H(14) 0.416(1) 0.151(3) -0.068(3) 0.13(1) 1.000 Uiso d
H(15) 0.359(1) 0.145(2) -0.104(3) 0.09(1) 1.000 Uiso d
H(16) 0.402(2) 0.201(3) -0.209(4) 0.25(1) 1.000 Uiso d
H(17) 0.307(1) 0.349(2) 0.030(3) 0.10(1) 1.000 Uiso d
H(18) 0.2969(9) 0.235(2) -0.000(2) 0.054(9) 1.000 Uiso d
H(19) 0.4085(9) 0.411(2) 0.122(2) 0.029(8) 1.000 Uiso d
H(20) 0.434(1) 0.497(2) 0.049(3) 0.08(1) 1.000 Uiso d
H(21) 0.368(1) 0.479(2) 0.046(2) 0.07(1) 1.000 Uiso d
H(22) 0.492(1) 0.583(3) -0.280(3) 0.15(1) 1.000 Uiso d
H(23) 0.467(2) 0.485(2) -0.348(3) 0.14(1) 1.000 Uiso d
H(24) 0.432(1) 0.572(3) -0.317(3) 0.13(1) 1.000 Uiso d

loop_
_atom_site_aniso_label
_atom_site_aniso_U_11
_atom_site_aniso_U_22
_atom_site_aniso_U_33
_atom_site_aniso_U_12
_atom_site_aniso_U_13
_atom_site_aniso_U_23
O(1) 0.051(1) 0.072(2) 0.075(2) -0.009(1) 0.001(1) 0.021(1)
O(2) 0.062(1) 0.105(2) 0.069(2) 0.012(2) 0.020(1) 0.026(2)
C(1) 0.043(2) 0.057(3) 0.059(3) -0.007(2) 0.006(2) -0.002(3)
C(2) 0.044(2) 0.050(2) 0.045(2) 0.001(2) 0.006(2) -0.001(2)
C(3) 0.052(2) 0.058(3) 0.048(2) 0.001(2) 0.006(2) -0.007(2)
C(4) 0.047(2) 0.062(3) 0.050(2) -0.002(2) 0.003(2) 0.009(2)
C(5) 0.066(3) 0.089(3) 0.066(3) 0.002(3) -0.018(2) -0.002(3)
C(6) 0.079(4) 0.120(4) 0.083(3) -0.018(3) -0.021(3) -0.002(3)
C(7) 0.057(3) 0.135(5) 0.082(3) 0.012(3) -0.003(3) 0.034(3)
C(8) 0.075(3) 0.089(4) 0.087(3) 0.026(3) 0.011(3) 0.007(3)
C(9) 0.059(3) 0.072(3) 0.072(3) 0.006(2) -0.003(2) -0.005(3)
C(10) 0.050(2) 0.053(2) 0.061(2) 0.001(2) -0.004(2) 0.007(2)
C(11) 0.047(2) 0.053(2) 0.059(2) 0.000(2) -0.002(2) -0.005(2)
C(12) 0.052(3) 0.087(3) 0.085(3) 0.011(2) -0.000(2) 0.014(3)
C(13) 0.086(3) 0.105(4) 0.098(4) 0.025(3) -0.008(3) 0.028(3)
C(14) 0.061(3) 0.104(4) 0.110(4) 0.021(3) -0.003(3) -0.010(3)
C(15) 0.063(3) 0.093(3) 0.083(4) 0.005(3) 0.010(3) -0.008(3)
C(16) 0.055(2) 0.067(3) 0.067(3) 0.005(2) -0.000(2) 0.001(2)
C(17) 0.048(2) 0.054(2) 0.053(2) -0.006(2) -0.002(2) 0.005(2)
C(18) 0.090(4) 0.059(3) 0.118(4) -0.021(3) 0.003(3) -0.013(3)
C(19) 0.053(3) 0.089(4) 0.089(3) -0.022(3) 0.012(2) -0.003(3)
C(20) 0.065(3) 0.062(3) 0.056(3) 0.000(2) -0.002(3) -0.003(3)
C(21) 0.080(3) 0.112(4) 0.094(4) -0.003(3) 0.016(3) 0.051(3)

loop_
_atom_type_symbol
_atom_type_oxidation_number
_atom_type_number_in_cell
_atom_type_scat_dispersion_real
_atom_type_scat_dispersion_imag
_atom_type_scat_source
C 0 168 0.002 0.002
;International Tables for Crystallography
(1992, Vol. C, Table 6.1.1.2)
;
H 0 192 0.000 0.000
;International Tables for Crystallography
(1992, Vol. C, Table 6.1.1.2)
;
O 0 16 0.008 0.006
;International Tables for Crystallography
(1992, Vol. C, Table 6.1.1.2)
;

loop_
_geom_angle_atom_site_label_1
_geom_angle_atom_site_label_2
_geom_angle_atom_site_label_3
_geom_angle
_geom_angle_publ_flag
C(3) O(1) C(21) 113.1(4) no
C(2) C(1) C(10) 118.2(4) no
C(2) C(1) H(1) 110(2) no
C(2) C(1) H(2) 107(2) no
C(10) C(1) H(1) 108(2) no
C(10) C(1) H(2) 105(2) no
H(1) C(1) H(2) 109(3) no
C(1) C(2) C(3) 104.9(3) no
C(1) C(2) C(17) 111.6(3) no
C(1) C(2) C(20) 109.3(4) no
C(3) C(2) C(17) 108.8(3) no
C(3) C(2) C(20) 109.7(4) no
C(17) C(2) C(20) 112.3(4) no
O(1) C(3) C(2) 106.5(3) no
O(1) C(3) C(4) 111.3(3) no
O(1) C(3) H(3) 108(2) no
C(2) C(3) C(4) 115.9(3) no
C(2) C(3) H(3) 109(2) no
C(4) C(3) H(3) 106(2) no
C(3) C(4) C(5) 119.1(5) no
C(3) C(4) C(9) 122.1(5) no
C(5) C(4) C(9) 118.7(5) no
C(4) C(5) C(6) 119.4(5) no
C(4) C(5) H(4) 118(2) no
C(6) C(5) H(4) 123(2) no
C(5) C(6) C(7) 121.3(6) no
C(5) C(6) H(5) 113(3) no
C(7) C(6) H(5) 126(3) no
C(6) C(7) C(8) 120.2(6) no
C(6) C(7) H(6) 121(3) no
C(8) C(7) H(6) 119(3) no
C(7) C(8) C(9) 119.6(6) no
C(7) C(8) H(7) 126(3) no
C(9) C(8) H(7) 114(3) no
C(4) C(9) C(8) 120.7(5) no
C(4) C(9) H(8) 119(2) no
C(8) C(9) H(8) 120(2) no
O(2) C(10) C(1) 122.8(4) no
O(2) C(10) C(11) 120.1(4) no
C(1) C(10) C(11) 117.1(4) no
C(10) C(11) C(12) 117.8(4) no
C(10) C(11) C(16) 123.7(4) no
C(12) C(11) C(16) 118.6(4) no
C(11) C(12) C(13) 120.3(5) no
C(11) C(12) H(9) 118(2) no
C(13) C(12) H(9) 122(2) no
C(12) C(13) C(14) 120.9(6) no
C(12) C(13) H(10) 115(3) no
C(14) C(13) H(10) 124(3) no
C(13) C(14) C(15) 120.1(5) no
C(13) C(14) H(11) 126(3) no
C(15) C(14) H(11) 114(3) no
C(14) C(15) C(16) 119.3(5) no
C(14) C(15) H(12) 127(3) no
C(16) C(15) H(12) 114(3) no
C(11) C(16) C(15) 120.8(5) no
C(11) C(16) H(13) 121(2) no
C(15) C(16) H(13) 118(2) no
C(2) C(17) C(18) 118.0(4) no
C(2) C(17) C(19) 121.5(4) no
C(18) C(17) C(19) 120.5(4) no
C(17) C(18) H(14) 111(3) no
C(17) C(18) H(15) 108(3) no
C(17) C(18) H(16) 114(3) no
H(14) C(18) H(15) 99(4) no
H(14) C(18) H(16) 110(4) no
H(15) C(18) H(16) 113(4) no
C(17) C(19) H(17) 125(3) no
C(17) C(19) H(18) 118(2) no
H(17) C(19) H(18) 116(3) no
C(2) C(20) H(19) 110(2) no
C(2) C(20) H(20) 110(2) no
C(2) C(20) H(21) 114(2) no
H(19) C(20) H(20) 106(3) no
H(19) C(20) H(21) 111(3) no
H(20) C(20) H(21) 104(3) no
O(1) C(21) H(22) 106(3) no
O(1) C(21) H(23) 111(3) no
O(1) C(21) H(24) 116(4) no
H(22) C(21) H(23) 108(4) no
H(22) C(21) H(24) 113(4) no
H(23) C(21) H(24) 102(5) no

loop_
_geom_bond_atom_site_label_1
_geom_bond_atom_site_label_2
_geom_bond_distance
_geom_bond_publ_flag
O(1) C(3) 1.428(4) no
O(1) C(21) 1.421(6) no
O(2) C(10) 1.206(4) no
C(1) C(2) 1.546(5) no
C(1) C(10) 1.511(5) no
C(1) H(1) 0.96(3) no
C(1) H(2) 0.93(3) no
C(2) C(3) 1.571(5) no
C(2) C(17) 1.524(5) no
C(2) C(20) 1.530(6) no
C(3) C(4) 1.513(5) no
C(3) H(3) 1.00(3) no
C(4) C(5) 1.381(5) no
C(4) C(9) 1.378(5) no
C(5) C(6) 1.390(7) no
C(5) H(4) 1.06(3) no
C(6) C(7) 1.353(7) no
C(6) H(5) 0.99(4) no
C(7) C(8) 1.355(7) no
C(7) H(6) 1.03(4) no
C(8) C(9) 1.399(6) no
C(8) H(7) 0.98(3) no
C(9) H(8) 0.99(3) no
C(10) C(11) 1.502(5) no
C(11) C(12) 1.378(5) no
C(11) C(16) 1.382(5) no
C(12) C(13) 1.381(6) no
C(12) H(9) 1.04(3) no
C(13) C(14) 1.365(7) no
C(13) H(10) 0.94(3) no
C(14) C(15) 1.363(7) no
C(14) H(11) 1.00(4) no
C(15) C(16) 1.400(6) no
C(15) H(12) 0.96(3) no
C(16) H(13) 1.00(3) no
C(17) C(18) 1.481(6) no
C(17) C(19) 1.344(5) no
C(18) H(14) 0.97(4) no
C(18) H(15) 0.90(3) no
C(18) H(16) 1.18(6) no
C(19) H(17) 0.90(4) no
C(19) H(18) 0.95(3) no
C(20) H(19) 0.91(3) no
C(20) H(20) 1.01(3) no
C(20) H(21) 0.99(3) no
C(21) H(22) 0.96(4) no
C(21) H(23) 1.05(4) no
C(21) H(24) 0.84(4) no
